data_7022178
loop_
_publ_author_name
'Du, Peng'
'Yang, Yan'
'Yang, Jin'
'Liu, Bing-Kun'
'Ma, Jian-Fang'

_publ_section_title
;
 Syntheses, structures, photoluminescence, photocatalysis, and
 photoelectronic effects of 3D mixed high-connected metal-organic
 frameworks based on octanuclear and dodecanuclear secondary building
 units.
;
_journal_issue 5
_journal_name_full 'Dalton transactions (Cambridge, England : 2003)'
_journal_page_first 1567
_journal_page_last 1580
_journal_paper_doi 10.1039/c2dt31964k
_journal_volume 42
_journal_year 2013
_chemical_formula_moiety 'C48 H30 N3 O17.5 Zn4'
_chemical_formula_sum 'C48 H27 N3 O17.5 Zn4'
_chemical_formula_weight 1190.40
_chemical_name_systematic
;
?
;
_space_group_IT_number 2
_symmetry_cell_setting triclinic
_symmetry_space_group_name_Hall '-P 1'
_symmetry_space_group_name_H-M 'P -1'
_atom_sites_solution_hydrogens geom
_atom_sites_solution_primary direct
_atom_sites_solution_secondary difmap
_audit_creation_method SHELXL-97
_cell_angle_alpha 98.097(5)
_cell_angle_beta 106.765(5)
_cell_angle_gamma 95.065(5)
_cell_formula_units_Z 2
_cell_length_a 10.5230(6)
_cell_length_b 14.4480(10)
_cell_length_c 15.8440(9)
_cell_measurement_reflns_used 2319
_cell_measurement_temperature 293(2)
_cell_measurement_theta_max 29.0786
_cell_measurement_theta_min 2.8587
_cell_volume 2262.3(3)
_computing_cell_refinement CrysAlis
_computing_data_collection 'CrysAlis (Oxford Diffraction, 2006)'
_computing_data_reduction CrysAlis
_computing_structure_refinement 'SHELXL-97 (Sheldrick, 2008)'
_computing_structure_solution 'SHELXS-97 (Sheldrick, 2008)'
_diffrn_ambient_temperature 293(2)
_diffrn_detector_area_resol_mean 10.2375
_diffrn_measured_fraction_theta_full 0.994
_diffrn_measured_fraction_theta_max 0.994
_diffrn_measurement_device_type 'Oxford Diffraction Gemini R Ultra'
_diffrn_measurement_method '\w scan'
_diffrn_radiation_monochromator graphite
_diffrn_radiation_source 'fine-focus sealed tube'
_diffrn_radiation_type MoK\a
_diffrn_radiation_wavelength 0.71069
_diffrn_reflns_av_R_equivalents 0.0581
_diffrn_reflns_av_sigmaI/netI 0.1136
_diffrn_reflns_limit_h_max 12
_diffrn_reflns_limit_h_min -12
_diffrn_reflns_limit_k_max 17
_diffrn_reflns_limit_k_min -16
_diffrn_reflns_limit_l_max 16
_diffrn_reflns_limit_l_min -18
_diffrn_reflns_number 14743
_diffrn_reflns_theta_full 25.03
_diffrn_reflns_theta_max 25.03
_diffrn_reflns_theta_min 2.86
_exptl_absorpt_coefficient_mu 2.178
_exptl_absorpt_correction_T_max 1.00000
_exptl_absorpt_correction_T_min 0.97808
_exptl_absorpt_correction_type multi-scan
_exptl_absorpt_process_details
;
CrysAlis (Oxford Diffraction, 2006)
;
_exptl_crystal_colour colourless
_exptl_crystal_density_diffrn 1.743
_exptl_crystal_density_method 'not measured'
_exptl_crystal_description block
_exptl_crystal_F_000 1192
_exptl_crystal_size_max 0.22
_exptl_crystal_size_mid 0.19
_exptl_crystal_size_min 0.14
_refine_diff_density_max 0.606
_refine_diff_density_min -0.607
_refine_diff_density_rms 0.106
_refine_ls_extinction_method none
_refine_ls_goodness_of_fit_ref 1.017
_refine_ls_hydrogen_treatment mixed
_refine_ls_matrix_type full
_refine_ls_number_parameters 670
_refine_ls_number_reflns 7953
_refine_ls_number_restraints 54
_refine_ls_restrained_S_all 1.021
_refine_ls_R_factor_all 0.1138
_refine_ls_R_factor_gt 0.0597
_refine_ls_shift/su_max 0.002
_refine_ls_shift/su_mean 0.000
_refine_ls_structure_factor_coef Fsqd
_refine_ls_weighting_details 'calc w=1/[\s^2^(Fo^2^)+(0.0315P)^2^+0.0000P] where P=(Fo^2^+2Fc^2^)/3'
_refine_ls_weighting_scheme calc
_refine_ls_wR_factor_gt 0.0954
_refine_ls_wR_factor_ref 0.1144
_reflns_number_gt 5040
_reflns_number_total 7953
_reflns_threshold_expression >2\s(I)
_cod_data_source_file c2dt31964k.txt
_cod_data_source_block Compound-4
_cod_depositor_comments
;
The following automatic conversions were performed:

'_symmetry_cell_setting' value 'Triclinic' changed to 'triclinic'
according to /home/saulius/struct/CIF-dictionaries/cif_core.dic
dictionary named 'cif_core.dic' version 2.4.2 from 2011-04-26.

Automatic conversion script
Id: cif_fix_values 1891 2012-01-12 08:04:46Z andrius 
;
_cod_original_cell_volume 2262.3(2)
_cod_original_sg_symbol_H-M p-1
_cod_database_code 7022178

loop_
_symmetry_equiv_pos_as_xyz
'x, y, z'
'-x, -y, -z'

loop_
_atom_site_label
_atom_site_type_symbol
_atom_site_fract_x
_atom_site_fract_y
_atom_site_fract_z
_atom_site_U_iso_or_equiv
_atom_site_adp_type
_atom_site_occupancy
_atom_site_symmetry_multiplicity
_atom_site_calc_flag
_atom_site_refinement_flags
Zn1 Zn -0.33470(6) 0.46702(5) 0.73817(5) 0.0296(2) Uani 1 1 d .
Zn2 Zn -0.44802(7) 0.31180(5) 0.80487(5) 0.0331(2) Uani 1 1 d .
Zn3 Zn -0.10722(6) 0.41926(5) 0.92500(4) 0.02578(19) Uani 1 1 d .
Zn4 Zn 0.11332(6) 0.33787(5) 1.08642(5) 0.0315(2) Uani 1 1 d .
C1 C 0.0399(5) 0.5174(4) 0.7125(4) 0.0236(14) Uani 1 1 d .
C2 C 0.1619(5) 0.4845(4) 0.7423(4) 0.0255(14) Uani 1 1 d .
H2 H 0.1762 0.4480 0.7873 0.031 Uiso 1 1 calc R
C3 C 0.2625(5) 0.5061(4) 0.7050(4) 0.0241(14) Uani 1 1 d .
C4 C 0.2395(5) 0.5592(4) 0.6381(4) 0.0290(15) Uani 1 1 d .
H4 H 0.3077 0.5751 0.6141 0.035 Uiso 1 1 calc R
C5 C 0.1149(6) 0.5896(5) 0.6056(4) 0.0330(16) Uani 1 1 d .
C6 C 0.0161(5) 0.5694(4) 0.6436(4) 0.0281(15) Uani 1 1 d .
H6 H -0.0665 0.5905 0.6232 0.034 Uiso 1 1 calc R
C7 C -0.0642(6) 0.4981(4) 0.7574(4) 0.0296(16) Uani 1 1 d .
C8 C 0.3955(5) 0.4712(4) 0.7396(4) 0.0246(14) Uani 1 1 d .
C9 C -0.0171(6) 0.6699(5) 0.4956(4) 0.0369(17) Uani 1 1 d .
H9A H -0.0487 0.7082 0.5387 0.044 Uiso 1 1 calc R
H9B H -0.0836 0.6150 0.4672 0.044 Uiso 1 1 calc R
C10 C 0.0030(6) 0.7259(4) 0.4263(4) 0.0309(15) Uani 1 1 d .
C11 C 0.1217(6) 0.7324(5) 0.4048(4) 0.0356(16) Uani 1 1 d .
H11 H 0.1898 0.6993 0.4316 0.043 Uiso 1 1 calc R
C12 C 0.1392(6) 0.7881(5) 0.3436(4) 0.0356(16) Uani 1 1 d .
H12 H 0.2200 0.7922 0.3307 0.043 Uiso 1 1 calc R
C13 C 0.0409(6) 0.8379(4) 0.3011(4) 0.0298(15) Uani 1 1 d .
C14 C -0.0806(6) 0.8275(5) 0.3214(4) 0.0414(18) Uani 1 1 d .
H14 H -0.1507 0.8582 0.2931 0.050 Uiso 1 1 calc R
C15 C -0.0969(6) 0.7730(5) 0.3821(5) 0.0437(18) Uani 1 1 d .
H15 H -0.1785 0.7675 0.3941 0.052 Uiso 1 1 calc R
C16 C 0.0658(6) 0.9020(4) 0.2417(4) 0.0346(16) Uani 1 1 d .
C17 C 0.1457(6) 0.8846(5) 0.1848(4) 0.0348(16) Uani 1 1 d .
C18 C 0.1726(7) 0.9508(5) 0.1370(5) 0.054(2) Uani 1 1 d .
H18 H 0.2289 0.9388 0.1022 0.064 Uiso 1 1 calc R
C19 C 0.1201(8) 1.0351(5) 0.1377(6) 0.065(2) Uani 1 1 d .
H19 H 0.1373 1.0780 0.1024 0.077 Uiso 1 1 calc R
C20 C 0.0415(7) 1.0536(5) 0.1923(5) 0.058(2) Uani 1 1 d .
H20 H 0.0057 1.1101 0.1949 0.069 Uiso 1 1 calc R
C21 C 0.0156(7) 0.9890(5) 0.2431(4) 0.0435(18) Uani 1 1 d .
H21 H -0.0372 1.0034 0.2799 0.052 Uiso 1 1 calc R
C22 C 0.1965(7) 0.7900(4) 0.1687(4) 0.0313(15) Uani 1 1 d .
C23 C 0.5124(5) 0.3119(4) 1.1374(4) 0.0244(14) Uani 1 1 d .
C24 C 0.5307(6) 0.2481(5) 1.1959(4) 0.0370(17) Uani 1 1 d .
H24 H 0.4623 0.2301 1.2190 0.044 Uiso 1 1 calc R
C25 C 0.6505(6) 0.2109(5) 1.2205(4) 0.0391(17) Uani 1 1 d .
C26 C 0.7530(6) 0.2390(4) 1.1858(4) 0.0316(16) Uani 1 1 d .
H26 H 0.8345 0.2157 1.2032 0.038 Uiso 1 1 calc R
C27 C 0.7344(5) 0.3006(4) 1.1267(4) 0.0212(13) Uani 1 1 d .
C28 C 0.6143(5) 0.3369(4) 1.1017(4) 0.0252(14) Uani 1 1 d .
H28 H 0.6017 0.3782 1.0609 0.030 Uiso 1 1 calc R
C29 C 0.3849(6) 0.3547(5) 1.1130(4) 0.0298(15) Uani 1 1 d .
C30 C 0.8450(6) 0.3305(4) 1.0888(4) 0.0275(15) Uani 1 1 d .
C31 C 0.6539(17) 0.1562(11) 1.3569(11) 0.053(4) Uiso 0.50 1 d P
C31' C 0.5786(18) 0.1449(12) 1.3332(11) 0.061(5) Uiso 0.50 1 d P
C32 C 0.6298(12) 0.0593(6) 1.3830(6) 0.069(3) Uani 1 1 d .
C33 C 0.5168(9) 0.0000(6) 1.3718(5) 0.056(2) Uani 1 1 d .
H33 H 0.4355 0.0122 1.3355 0.067 Uiso 1 1 calc R
C34 C 0.5197(7) -0.0775(5) 1.4128(4) 0.0426(18) Uani 1 1 d .
H34 H 0.4398 -0.1157 1.4046 0.051 Uiso 1 1 calc R
C35 C 0.6375(7) -0.1007(4) 1.4660(4) 0.0350(16) Uani 1 1 d .
C36 C 0.7546(7) -0.0414(5) 1.4765(5) 0.050(2) Uani 1 1 d .
H36 H 0.8364 -0.0551 1.5108 0.060 Uiso 1 1 calc R
C37 C 0.7501(10) 0.0389(6) 1.4356(6) 0.069(3) Uani 1 1 d .
H37 H 0.8287 0.0787 1.4440 0.083 Uiso 1 1 calc R
C38 C 0.6389(6) -0.1809(5) 1.5140(4) 0.0332(16) Uani 1 1 d .
C39 C 0.5590(6) -0.2685(5) 1.4785(4) 0.0361(16) Uani 1 1 d .
C40 C 0.5561(8) -0.3348(5) 1.5334(5) 0.056(2) Uani 1 1 d .
H40 H 0.4993 -0.3915 1.5101 0.067 Uiso 1 1 calc R
C41 C 0.6335(9) -0.3198(6) 1.6201(5) 0.067(2) Uani 1 1 d .
H41 H 0.6303 -0.3657 1.6553 0.081 Uiso 1 1 calc R
C42 C 0.7162(8) -0.2363(6) 1.6552(5) 0.062(2) Uani 1 1 d .
H42 H 0.7722 -0.2261 1.7139 0.074 Uiso 1 1 calc R
C43 C 0.7163(7) -0.1681(5) 1.6038(4) 0.0482(19) Uani 1 1 d .
H43 H 0.7703 -0.1107 1.6296 0.058 Uiso 1 1 calc R
C44 C 0.4845(6) -0.2982(5) 1.3811(4) 0.0360(17) Uani 1 1 d .
C45 C -0.5689(7) 0.1394(5) 0.8500(5) 0.051(2) Uani 1 1 d .
H45 H -0.5221 0.1012 0.8210 0.061 Uiso 1 1 calc R
C46 C -0.6472(7) 0.2561(5) 0.8984(5) 0.055(2) Uani 1 1 d .
H46 H -0.6660 0.3174 0.9104 0.066 Uiso 1 1 calc R
C47' C -0.694(3) 0.000(2) 0.8772(17) 0.103(4) Uani 0.50 1 d PU
C47 C -0.699(3) 0.018(2) 0.9145(18) 0.101(4) Uani 0.50 1 d PU
C48 C -0.6227(15) -0.0100(10) 0.9778(10) 0.132(4) Uani 1 1 d U
O1 O -0.1747(4) 0.5299(3) 0.7279(3) 0.0433(12) Uani 1 1 d .
O2 O -0.0379(4) 0.4540(3) 0.8212(3) 0.0396(12) Uani 1 1 d .
O3 O 0.4095(4) 0.4152(3) 0.7927(3) 0.0323(10) Uani 1 1 d .
O4 O 0.4882(4) 0.5051(3) 0.7094(3) 0.0327(10) Uani 1 1 d .
O5 O 0.1065(4) 0.6413(3) 0.5391(3) 0.0485(13) Uani 1 1 d .
O6 O 0.3195(4) 0.7893(3) 0.1913(3) 0.0431(12) Uani 1 1 d .
O7 O 0.1061(4) 0.7225(3) 0.1273(3) 0.0377(11) Uani 1 1 d .
O8 O 0.2972(4) 0.3303(3) 1.1516(3) 0.0433(12) Uani 1 1 d .
O9 O 0.3694(4) 0.4091(3) 1.0589(3) 0.0388(11) Uani 1 1 d .
O10 O 0.8187(4) 0.3759(3) 1.0275(3) 0.0368(11) Uani 1 1 d .
O11 O 0.9585(4) 0.3042(3) 1.1249(3) 0.0329(10) Uani 1 1 d .
O12 O 0.6717(5) 0.1427(4) 1.2741(4) 0.0653(15) Uani 1 1 d .
O13 O 0.5346(4) -0.2700(3) 1.3254(3) 0.0389(11) Uani 1 1 d .
O14 O 0.3778(4) -0.3564(3) 1.3599(3) 0.0437(13) Uani 1 1 d .
O15 O 0.0867(3) 0.4354(3) 1.0116(2) 0.0241(9) Uani 1 1 d .
O16 O -0.3059(4) 0.4217(3) 0.8547(3) 0.0246(10) Uani 1 1 d .
O17 O -0.5196(16) 0.0186(10) 1.0293(9) 0.095(3) Uani 0.50 1 d PU
N1 N -0.6530(6) 0.1082(4) 0.8883(4) 0.0593(18) Uani 1 1 d .
N2 N -0.7068(6) 0.1825(5) 0.9205(4) 0.0591(18) Uani 1 1 d .
N3 N -0.5576(5) 0.2331(4) 0.8572(4) 0.0381(14) Uani 1 1 d .
O1W O 0.0895(4) 0.2177(3) 0.9934(3) 0.0480(13) Uani 1 1 d .
H16O H -0.347(8) 0.456(5) 0.873(5) 0.08(3) Uiso 1 1 d .

loop_
_atom_site_aniso_label
_atom_site_aniso_U_11
_atom_site_aniso_U_22
_atom_site_aniso_U_33
_atom_site_aniso_U_23
_atom_site_aniso_U_13
_atom_site_aniso_U_12
Zn1 0.0160(4) 0.0393(5) 0.0393(4) 0.0189(4) 0.0106(3) 0.0067(3)
Zn2 0.0278(4) 0.0383(5) 0.0368(4) 0.0166(4) 0.0114(3) 0.0027(3)
Zn3 0.0189(4) 0.0327(4) 0.0300(4) 0.0145(3) 0.0087(3) 0.0072(3)
Zn4 0.0185(4) 0.0392(5) 0.0450(5) 0.0229(4) 0.0130(3) 0.0107(3)
C1 0.014(3) 0.027(3) 0.029(3) 0.002(3) 0.007(2) 0.001(2)
C2 0.023(3) 0.027(4) 0.027(3) 0.011(3) 0.006(3) 0.004(3)
C3 0.022(3) 0.024(3) 0.031(3) 0.010(3) 0.012(3) 0.004(3)
C4 0.020(3) 0.038(4) 0.034(4) 0.010(3) 0.015(3) 0.002(3)
C5 0.023(3) 0.047(4) 0.038(4) 0.021(3) 0.015(3) 0.011(3)
C6 0.018(3) 0.034(4) 0.037(4) 0.015(3) 0.010(3) 0.010(3)
C7 0.017(3) 0.035(4) 0.038(4) -0.002(3) 0.018(3) -0.009(3)
C8 0.009(3) 0.028(4) 0.036(4) 0.002(3) 0.006(3) 0.003(3)
C9 0.028(4) 0.051(4) 0.040(4) 0.021(3) 0.014(3) 0.017(3)
C10 0.031(4) 0.032(4) 0.030(4) 0.004(3) 0.010(3) 0.006(3)
C11 0.024(4) 0.046(4) 0.043(4) 0.021(4) 0.011(3) 0.018(3)
C12 0.028(4) 0.051(5) 0.037(4) 0.024(3) 0.013(3) 0.017(3)
C13 0.036(4) 0.028(4) 0.031(3) 0.013(3) 0.011(3) 0.016(3)
C14 0.033(4) 0.057(5) 0.046(4) 0.026(4) 0.016(3) 0.027(3)
C15 0.030(4) 0.058(5) 0.057(5) 0.025(4) 0.025(3) 0.013(3)
C16 0.030(4) 0.035(4) 0.038(4) 0.006(3) 0.006(3) 0.011(3)
C17 0.031(4) 0.037(4) 0.039(4) 0.011(3) 0.012(3) 0.003(3)
C18 0.069(5) 0.046(5) 0.069(5) 0.032(4) 0.042(4) 0.022(4)
C19 0.080(6) 0.046(5) 0.085(6) 0.035(5) 0.037(5) 0.022(4)
C20 0.067(5) 0.038(5) 0.077(6) 0.023(4) 0.025(5) 0.019(4)
C21 0.055(5) 0.036(4) 0.046(4) 0.010(4) 0.021(4) 0.015(3)
C22 0.038(4) 0.030(4) 0.035(4) 0.020(3) 0.018(3) 0.011(3)
C23 0.017(3) 0.034(4) 0.024(3) 0.008(3) 0.007(2) 0.007(3)
C24 0.021(3) 0.056(5) 0.046(4) 0.024(4) 0.021(3) 0.006(3)
C25 0.038(4) 0.042(4) 0.048(4) 0.028(4) 0.018(3) 0.011(3)
C26 0.020(3) 0.041(4) 0.040(4) 0.010(3) 0.016(3) 0.010(3)
C27 0.019(3) 0.024(3) 0.025(3) 0.010(3) 0.011(2) 0.004(2)
C28 0.019(3) 0.028(3) 0.030(3) 0.008(3) 0.009(3) 0.003(3)
C29 0.023(3) 0.046(4) 0.019(3) 0.005(3) 0.003(3) 0.011(3)
C30 0.023(4) 0.031(4) 0.031(4) 0.002(3) 0.015(3) 0.002(3)
C32 0.137(9) 0.042(5) 0.055(6) 0.027(4) 0.058(6) 0.032(6)
C33 0.089(6) 0.047(5) 0.042(5) 0.022(4) 0.022(4) 0.031(5)
C34 0.054(5) 0.040(4) 0.039(4) 0.012(4) 0.018(4) 0.007(4)
C35 0.046(4) 0.028(4) 0.038(4) 0.006(3) 0.022(3) 0.010(3)
C36 0.057(5) 0.044(5) 0.053(5) 0.010(4) 0.022(4) 0.004(4)
C37 0.102(8) 0.036(5) 0.088(7) 0.018(5) 0.058(6) -0.004(5)
C38 0.038(4) 0.040(4) 0.027(4) 0.013(3) 0.012(3) 0.009(3)
C39 0.040(4) 0.039(4) 0.034(4) 0.017(3) 0.015(3) 0.006(3)
C40 0.070(6) 0.041(5) 0.056(5) 0.019(4) 0.017(4) 0.001(4)
C41 0.103(7) 0.050(5) 0.052(5) 0.034(4) 0.017(5) 0.008(5)
C42 0.076(6) 0.071(6) 0.038(4) 0.029(5) 0.005(4) 0.015(5)
C43 0.057(5) 0.049(5) 0.039(4) 0.019(4) 0.009(4) 0.005(4)
C44 0.027(4) 0.038(4) 0.046(4) 0.013(4) 0.009(3) 0.018(3)
C45 0.046(5) 0.050(5) 0.073(5) 0.021(4) 0.037(4) 0.012(4)
C46 0.063(5) 0.049(5) 0.066(5) 0.015(4) 0.036(4) 0.017(4)
C47' 0.104(6) 0.098(6) 0.110(7) 0.041(6) 0.031(6) 0.000(5)
C47 0.102(6) 0.095(6) 0.109(7) 0.040(6) 0.028(6) 0.004(5)
C48 0.141(6) 0.122(6) 0.131(6) 0.039(5) 0.034(6) 0.005(5)
O1 0.015(2) 0.050(3) 0.079(3) 0.030(3) 0.025(2) 0.010(2)
O2 0.028(3) 0.068(3) 0.034(3) 0.024(3) 0.019(2) 0.009(2)
O3 0.025(2) 0.039(3) 0.044(3) 0.030(2) 0.014(2) 0.0142(19)
O4 0.018(2) 0.038(3) 0.047(3) 0.018(2) 0.0126(19) 0.0093(18)
O5 0.027(3) 0.082(4) 0.056(3) 0.050(3) 0.021(2) 0.020(2)
O6 0.028(3) 0.038(3) 0.068(3) 0.015(2) 0.016(2) 0.012(2)
O7 0.029(2) 0.034(3) 0.051(3) 0.003(2) 0.016(2) 0.006(2)
O8 0.016(2) 0.086(4) 0.038(3) 0.029(3) 0.012(2) 0.016(2)
O9 0.023(2) 0.054(3) 0.047(3) 0.020(3) 0.014(2) 0.018(2)
O10 0.027(2) 0.059(3) 0.038(3) 0.028(2) 0.020(2) 0.010(2)
O11 0.019(2) 0.042(3) 0.047(3) 0.024(2) 0.018(2) 0.0090(19)
O12 0.055(3) 0.081(4) 0.099(4) 0.069(3) 0.052(3) 0.035(3)
O13 0.047(3) 0.038(3) 0.031(2) 0.009(2) 0.010(2) 0.002(2)
O14 0.028(3) 0.046(3) 0.054(3) -0.003(2) 0.015(2) 0.001(2)
O15 0.018(2) 0.025(2) 0.031(2) 0.0097(19) 0.0079(17) 0.0041(16)
O16 0.015(2) 0.034(3) 0.029(2) 0.012(2) 0.0093(18) 0.0080(18)
O17 0.095(6) 0.097(6) 0.099(7) 0.039(6) 0.032(6) 0.008(6)
N1 0.054(4) 0.050(4) 0.083(5) 0.022(4) 0.030(4) 0.005(3)
N2 0.057(4) 0.064(5) 0.072(5) 0.019(4) 0.040(4) 0.005(4)
N3 0.039(3) 0.032(3) 0.055(4) 0.016(3) 0.027(3) 0.008(3)
O1W 0.047(3) 0.040(3) 0.059(3) 0.008(2) 0.016(2) 0.013(2)

loop_
_atom_type_symbol
_atom_type_description
_atom_type_scat_dispersion_real
_atom_type_scat_dispersion_imag
_atom_type_scat_source
C C 0.0033 0.0016 'International Tables Vol C Tables 4.2.6.8 and 6.1.1.4'
H H 0.0000 0.0000 'International Tables Vol C Tables 4.2.6.8 and 6.1.1.4'
N N 0.0061 0.0033 'International Tables Vol C Tables 4.2.6.8 and 6.1.1.4'
O O 0.0106 0.0060 'International Tables Vol C Tables 4.2.6.8 and 6.1.1.4'
Zn Zn 0.2839 1.4301 'International Tables Vol C Tables 4.2.6.8 and 6.1.1.4'

loop_
_geom_angle_atom_site_label_1
_geom_angle_atom_site_label_2
_geom_angle_atom_site_label_3
_geom_angle
_geom_angle_site_symmetry_1
_geom_angle_site_symmetry_3
O1 Zn1 O4 128.50(19) . 1_455
O1 Zn1 O14 102.16(17) . 2_557
O4 Zn1 O14 96.62(16) 1_455 2_557
O1 Zn1 O16 112.41(18) . .
O4 Zn1 O16 105.64(17) 1_455 .
O14 Zn1 O16 109.05(19) 2_557 .
O1 Zn1 Zn2 145.10(14) . .
O4 Zn1 Zn2 86.12(13) 1_455 .
O14 Zn1 Zn2 74.17(14) 2_557 .
O16 Zn1 Zn2 42.71(11) . .
N3 Zn2 O13 102.6(2) . 2_557
N3 Zn2 O16 134.02(19) . .
O13 Zn2 O16 122.63(18) 2_557 .
N3 Zn2 O6 89.8(2) . 2_566
O13 Zn2 O6 91.65(17) 2_557 2_566
O16 Zn2 O6 96.05(17) . 2_566
N3 Zn2 O3 90.54(19) . 1_455
O13 Zn2 O3 85.03(16) 2_557 1_455
O16 Zn2 O3 86.12(16) . 1_455
O6 Zn2 O3 176.66(16) 2_566 1_455
N3 Zn2 Zn1 163.74(15) . .
O13 Zn2 Zn1 80.22(14) 2_557 .
O16 Zn2 Zn1 43.08(12) . .
O6 Zn2 Zn1 106.23(13) 2_566 .
O3 Zn2 Zn1 73.66(11) 1_455 .
O16 Zn3 O15 169.95(14) . .
O16 Zn3 O2 93.40(16) . .
O15 Zn3 O2 91.59(16) . .
O16 Zn3 O7 94.81(16) . 2_566
O15 Zn3 O7 94.17(15) . 2_566
O2 Zn3 O7 86.85(17) . 2_566
O16 Zn3 O10 86.01(16) . 1_455
O15 Zn3 O10 89.46(15) . 1_455
O2 Zn3 O10 176.85(17) . 1_455
O7 Zn3 O10 90.11(17) 2_566 1_455
O16 Zn3 O15 91.40(15) . 2_567
O15 Zn3 O15 79.58(15) . 2_567
O2 Zn3 O15 93.55(16) . 2_567
O7 Zn3 O15 173.74(15) 2_566 2_567
O10 Zn3 O15 89.56(15) 1_455 2_567
O8 Zn4 O11 125.37(18) . 1_455
O8 Zn4 O15 115.78(18) . .
O11 Zn4 O15 112.77(16) 1_455 .
O8 Zn4 O1W 95.71(18) . .
O11 Zn4 O1W 97.29(17) 1_455 .
O15 Zn4 O1W 102.10(17) . .
C2 C1 C6 120.5(5) . .
C2 C1 C7 118.8(6) . .
C6 C1 C7 120.7(5) . .
C1 C2 C3 119.8(6) . .
C1 C2 H2 120.1 . .
C3 C2 H2 120.1 . .
C4 C3 C2 119.5(5) . .
C4 C3 C8 121.5(5) . .
C2 C3 C8 119.0(6) . .
C3 C4 C5 120.8(5) . .
C3 C4 H4 119.6 . .
C5 C4 H4 119.6 . .
O5 C5 C6 126.1(6) . .
O5 C5 C4 114.3(5) . .
C6 C5 C4 119.5(6) . .
C5 C6 C1 119.8(5) . .
C5 C6 H6 120.1 . .
C1 C6 H6 120.1 . .
O2 C7 O1 124.3(5) . .
O2 C7 C1 119.0(6) . .
O1 C7 C1 116.6(6) . .
O3 C8 O4 125.2(5) . .
O3 C8 C3 120.4(5) . .
O4 C8 C3 114.4(6) . .
O5 C9 C10 108.5(5) . .
O5 C9 H9A 110.0 . .
C10 C9 H9A 110.0 . .
O5 C9 H9B 110.0 . .
C10 C9 H9B 110.0 . .
H9A C9 H9B 108.4 . .
C15 C10 C11 117.7(6) . .
C15 C10 C9 120.6(5) . .
C11 C10 C9 121.7(6) . .
C10 C11 C12 120.2(6) . .
C10 C11 H11 119.9 . .
C12 C11 H11 119.9 . .
C13 C12 C11 122.4(6) . .
C13 C12 H12 118.8 . .
C11 C12 H12 118.8 . .
C12 C13 C14 116.5(6) . .
C12 C13 C16 121.2(5) . .
C14 C13 C16 122.3(6) . .
C15 C14 C13 120.9(6) . .
C15 C14 H14 119.6 . .
C13 C14 H14 119.6 . .
C14 C15 C10 122.3(6) . .
C14 C15 H15 118.8 . .
C10 C15 H15 118.8 . .
C21 C16 C17 115.9(6) . .
C21 C16 C13 120.2(5) . .
C17 C16 C13 123.8(6) . .
C18 C17 C16 120.3(6) . .
C18 C17 C22 117.2(5) . .
C16 C17 C22 122.4(6) . .
C17 C18 C19 123.0(7) . .
C17 C18 H18 118.5 . .
C19 C18 H18 118.5 . .
C20 C19 C18 117.8(8) . .
C20 C19 H19 121.1 . .
C18 C19 H19 121.1 . .
C21 C20 C19 120.4(7) . .
C21 C20 H20 119.8 . .
C19 C20 H20 119.8 . .
C20 C21 C16 122.6(6) . .
C20 C21 H21 118.7 . .
C16 C21 H21 118.7 . .
O6 C22 O7 127.7(6) . .
O6 C22 C17 117.7(5) . .
O7 C22 C17 114.4(6) . .
C24 C23 C28 119.4(5) . .
C24 C23 C29 120.6(5) . .
C28 C23 C29 120.0(6) . .
C23 C24 C25 120.4(5) . .
C23 C24 H24 119.8 . .
C25 C24 H24 119.8 . .
O12 C25 C24 123.1(6) . .
O12 C25 C26 117.5(6) . .
C24 C25 C26 119.3(6) . .
C27 C26 C25 120.5(6) . .
C27 C26 H26 119.8 . .
C25 C26 H26 119.8 . .
C26 C27 C28 120.1(5) . .
C26 C27 C30 120.4(5) . .
C28 C27 C30 119.5(6) . .
C27 C28 C23 120.3(6) . .
C27 C28 H28 119.8 . .
C23 C28 H28 119.8 . .
O9 C29 O8 124.5(6) . .
O9 C29 C23 119.4(5) . .
O8 C29 C23 116.1(6) . .
O10 C30 O11 126.6(5) . .
O10 C30 C27 118.3(5) . .
O11 C30 C27 115.1(6) . .
C31' C31 O12 87(2) . .
C31' C31 C32 81(2) . .
O12 C31 C32 108.4(10) . .
C31 C31' O12 62.8(18) . .
C31 C31' C32 71(2) . .
O12 C31' C32 96.9(10) . .
C33 C32 C37 118.4(8) . .
C33 C32 C31 132.5(11) . .
C37 C32 C31 108.6(11) . .
C33 C32 C31' 104.7(11) . .
C37 C32 C31' 136.7(11) . .
C31 C32 C31' 28.0(7) . .
C32 C33 C34 121.4(8) . .
C32 C33 H33 119.3 . .
C34 C33 H33 119.3 . .
C33 C34 C35 122.2(7) . .
C33 C34 H34 118.9 . .
C35 C34 H34 118.9 . .
C34 C35 C36 116.9(7) . .
C34 C35 C38 121.8(6) . .
C36 C35 C38 121.2(6) . .
C35 C36 C37 120.4(8) . .
C35 C36 H36 119.8 . .
C37 C36 H36 119.8 . .
C32 C37 C36 120.6(8) . .
C32 C37 H37 119.7 . .
C36 C37 H37 119.7 . .
C43 C38 C39 116.3(7) . .
C43 C38 C35 118.8(6) . .
C39 C38 C35 124.7(6) . .
C40 C39 C38 119.7(6) . .
C40 C39 C44 117.2(6) . .
C38 C39 C44 122.9(6) . .
C41 C40 C39 122.1(7) . .
C41 C40 H40 119.0 . .
C39 C40 H40 119.0 . .
C40 C41 C42 119.3(8) . .
C40 C41 H41 120.3 . .
C42 C41 H41 120.3 . .
C43 C42 C41 119.8(7) . .
C43 C42 H42 120.1 . .
C41 C42 H42 120.1 . .
C42 C43 C38 122.8(7) . .
C42 C43 H43 118.6 . .
C38 C43 H43 118.6 . .
O13 C44 O14 123.6(6) . .
O13 C44 C39 118.6(6) . .
O14 C44 C39 117.6(6) . .
N1 C45 N3 111.6(6) . .
N1 C45 H45 124.2 . .
N3 C45 H45 124.2 . .
N2 C46 N3 113.1(6) . .
N2 C46 H46 123.5 . .
N3 C46 H46 123.5 . .
C47 C47' N1 74(5) . .
C47 C47' C48 46(4) . .
N1 C47' C48 97.3(15) . .
C47' C47 C48 113(6) . .
C47' C47 N1 83(5) . .
C48 C47 N1 119(2) . .
O17 C48 C47 136(2) . .
O17 C48 O17 50.2(12) . 2_457
C47 C48 O17 114.9(18) . 2_457
O17 C48 C47' 134.7(17) . .
C47 C48 C47' 21.5(18) . .
O17 C48 C47' 98.1(13) 2_457 .
C7 O1 Zn1 119.5(4) . .
C7 O2 Zn3 142.1(4) . .
C8 O3 Zn2 124.8(3) . 1_655
C8 O4 Zn1 122.9(4) . 1_655
C5 O5 C9 119.9(5) . .
C22 O6 Zn2 136.5(4) . 2_566
C22 O7 Zn3 133.9(4) . 2_566
C29 O8 Zn4 115.3(4) . .
C30 O10 Zn3 142.0(4) . 1_655
C30 O11 Zn4 121.0(4) . 1_655
C31 O12 C25 121.2(9) . .
C31 O12 C31' 29.8(8) . .
C25 O12 C31' 111.1(8) . .
C44 O13 Zn2 121.3(4) . 2_557
C44 O14 Zn1 123.1(4) . 2_557
Zn4 O15 Zn3 112.35(17) . .
Zn4 O15 Zn3 118.90(17) . 2_567
Zn3 O15 Zn3 100.42(15) . 2_567
Zn2 O16 Zn1 94.21(16) . .
Zn2 O16 Zn3 126.8(2) . .
Zn1 O16 Zn3 114.81(18) . .
Zn2 O16 H16O 98(6) . .
Zn1 O16 H16O 95(6) . .
Zn3 O16 H16O 120(6) . .
C48 O17 O17 82.3(16) . 2_457
C48 O17 C48 129.8(12) . 2_457
O17 O17 C48 47.5(11) 2_457 2_457
C45 N1 N2 108.5(6) . .
C45 N1 C47 139.5(12) . .
N2 N1 C47 111.8(12) . .
C45 N1 C47' 119.6(11) . .
N2 N1 C47' 130.9(12) . .
C47 N1 C47' 23.8(13) . .
C46 N2 N1 103.7(6) . .
C46 N3 C45 103.0(6) . .
C46 N3 Zn2 130.2(5) . .
C45 N3 Zn2 126.4(4) . .

loop_
_geom_bond_atom_site_label_1
_geom_bond_atom_site_label_2
_geom_bond_distance
_geom_bond_site_symmetry_2
Zn1 O1 1.902(4) .
Zn1 O4 1.935(4) 1_455
Zn1 O14 1.985(4) 2_557
Zn1 O16 1.995(4) .
Zn1 Zn2 2.9138(11) .
Zn2 N3 1.973(5) .
Zn2 O13 1.981(4) 2_557
Zn2 O16 1.982(4) .
Zn2 O6 2.072(4) 2_566
Zn2 O3 2.197(4) 1_455
Zn3 O16 2.073(4) .
Zn3 O15 2.076(4) .
Zn3 O2 2.086(4) .
Zn3 O7 2.101(4) 2_566
Zn3 O10 2.138(4) 1_455
Zn3 O15 2.160(3) 2_567
Zn4 O8 1.934(4) .
Zn4 O11 1.944(4) 1_455
Zn4 O15 1.954(4) .
Zn4 O1W 2.059(4) .
C1 C2 1.385(7) .
C1 C6 1.387(8) .
C1 C7 1.496(7) .
C2 C3 1.386(7) .
C2 H2 0.9300 .
C3 C4 1.373(8) .
C3 C8 1.508(8) .
C4 C5 1.398(8) .
C4 H4 0.9300 .
C5 O5 1.362(8) .
C5 C6 1.373(8) .
C6 H6 0.9300 .
C7 O2 1.247(8) .
C7 O1 1.274(7) .
C8 O3 1.234(7) .
C8 O4 1.294(7) .
C9 O5 1.413(7) .
C9 C10 1.503(9) .
C9 H9A 0.9700 .
C9 H9B 0.9700 .
C10 C15 1.377(9) .
C10 C11 1.384(8) .
C11 C12 1.385(9) .
C11 H11 0.9300 .
C12 C13 1.380(8) .
C12 H12 0.9300 .
C13 C14 1.406(8) .
C13 C16 1.469(9) .
C14 C15 1.363(9) .
C14 H14 0.9300 .
C15 H15 0.9300 .
C16 C21 1.405(9) .
C16 C17 1.412(8) .
C17 C18 1.360(9) .
C17 C22 1.526(8) .
C18 C19 1.381(10) .
C18 H18 0.9300 .
C19 C20 1.375(10) .
C19 H19 0.9300 .
C20 C21 1.372(10) .
C20 H20 0.9300 .
C21 H21 0.9300 .
C22 O6 1.241(7) .
C22 O7 1.258(7) .
C23 C24 1.384(9) .
C23 C28 1.393(7) .
C23 C29 1.499(8) .
C24 C25 1.388(8) .
C24 H24 0.9300 .
C25 O12 1.382(8) .
C25 C26 1.399(8) .
C26 C27 1.367(8) .
C26 H26 0.9300 .
C27 C28 1.383(7) .
C27 C30 1.513(8) .
C28 H28 0.9300 .
C29 O9 1.230(7) .
C29 O8 1.296(7) .
C30 O10 1.226(7) .
C30 O11 1.283(7) .
C31 C31' 0.764(19) .
C31 O12 1.368(16) .
C31 C32 1.534(19) .
C31' O12 1.538(17) .
C31' C32 1.61(2) .
C32 C33 1.354(11) .
C32 C37 1.382(12) .
C33 C34 1.370(10) .
C33 H33 0.9300 .
C34 C35 1.382(9) .
C34 H34 0.9300 .
C35 C36 1.391(9) .
C35 C38 1.471(9) .
C36 C37 1.404(11) .
C36 H36 0.9300 .
C37 H37 0.9300 .
C38 C43 1.398(9) .
C38 C39 1.401(8) .
C39 C40 1.386(10) .
C39 C44 1.496(9) .
C40 C41 1.354(10) .
C40 H40 0.9300 .
C41 C42 1.366(10) .
C41 H41 0.9300 .
C42 C43 1.364(10) .
C42 H42 0.9300 .
C43 H43 0.9300 .
C44 O13 1.246(7) .
C44 O14 1.271(7) .
C45 N1 1.292(8) .
C45 N3 1.334(8) .
C45 H45 0.9300 .
C46 N2 1.326(9) .
C46 N3 1.332(7) .
C46 H46 0.9300 .
C47' C47 0.63(3) .
C47' N1 1.55(3) .
C47' C48 1.59(3) .
C47 C48 1.24(3) .
C47 N1 1.50(3) .
C48 O17 1.153(17) .
C48 O17 1.548(19) 2_457
O3 Zn2 2.197(4) 1_655
O4 Zn1 1.935(4) 1_655
O6 Zn2 2.072(4) 2_566
O7 Zn3 2.101(4) 2_566
O10 Zn3 2.138(4) 1_655
O11 Zn4 1.944(4) 1_655
O13 Zn2 1.981(4) 2_557
O14 Zn1 1.985(4) 2_557
O15 Zn3 2.160(3) 2_567
O16 H16O 0.76(7) .
O17 O17 1.20(2) 2_457
O17 C48 1.548(19) 2_457
N1 N2 1.362(8) .

loop_
_geom_torsion_atom_site_label_1
_geom_torsion_atom_site_label_2
_geom_torsion_atom_site_label_3
_geom_torsion_atom_site_label_4
_geom_torsion
_geom_torsion_site_symmetry_1
_geom_torsion_site_symmetry_4
O1 Zn1 Zn2 N3 143.3(6) . .
O4 Zn1 Zn2 N3 -30.0(6) 1_455 .
O14 Zn1 Zn2 N3 -128.1(6) 2_557 .
O16 Zn1 Zn2 N3 88.1(6) . .
O1 Zn1 Zn2 O13 -115.0(3) . 2_557
O4 Zn1 Zn2 O13 71.64(17) 1_455 2_557
O14 Zn1 Zn2 O13 -26.37(18) 2_557 2_557
O16 Zn1 Zn2 O13 -170.2(2) . 2_557
O1 Zn1 Zn2 O16 55.2(3) . .
O4 Zn1 Zn2 O16 -118.1(2) 1_455 .
O14 Zn1 Zn2 O16 143.8(2) 2_557 .
O1 Zn1 Zn2 O6 -26.1(3) . 2_566
O4 Zn1 Zn2 O6 160.51(17) 1_455 2_566
O14 Zn1 Zn2 O6 62.50(18) 2_557 2_566
O16 Zn1 Zn2 O6 -81.3(2) . 2_566
O1 Zn1 Zn2 O3 157.3(3) . 1_455
O4 Zn1 Zn2 O3 -16.01(15) 1_455 1_455
O14 Zn1 Zn2 O3 -114.01(17) 2_557 1_455
O16 Zn1 Zn2 O3 102.1(2) . 1_455
C6 C1 C2 C3 2.0(7) . .
C7 C1 C2 C3 -176.5(5) . .
C1 C2 C3 C4 -0.6(8) . .
C1 C2 C3 C8 178.8(4) . .
C2 C3 C4 C5 -1.7(8) . .
C8 C3 C4 C5 178.8(5) . .
C3 C4 C5 O5 -179.8(5) . .
C3 C4 C5 C6 2.7(8) . .
O5 C5 C6 C1 -178.5(5) . .
C4 C5 C6 C1 -1.3(8) . .
C2 C1 C6 C5 -1.0(8) . .
C7 C1 C6 C5 177.4(5) . .
C2 C1 C7 O2 1.0(8) . .
C6 C1 C7 O2 -177.5(5) . .
C2 C1 C7 O1 179.8(5) . .
C6 C1 C7 O1 1.3(7) . .
C4 C3 C8 O3 -172.1(5) . .
C2 C3 C8 O3 8.4(7) . .
C4 C3 C8 O4 8.2(7) . .
C2 C3 C8 O4 -171.2(5) . .
O5 C9 C10 C15 -171.3(5) . .
O5 C9 C10 C11 8.5(8) . .
C15 C10 C11 C12 2.7(8) . .
C9 C10 C11 C12 -177.1(5) . .
C10 C11 C12 C13 -0.8(9) . .
C11 C12 C13 C14 -1.5(9) . .
C11 C12 C13 C16 175.3(5) . .
C12 C13 C14 C15 1.9(9) . .
C16 C13 C14 C15 -174.9(6) . .
C13 C14 C15 C10 0.1(10) . .
C11 C10 C15 C14 -2.4(9) . .
C9 C10 C15 C14 177.4(6) . .
C12 C13 C16 C21 -140.0(6) . .
C14 C13 C16 C21 36.7(9) . .
C12 C13 C16 C17 36.1(9) . .
C14 C13 C16 C17 -147.2(6) . .
C21 C16 C17 C18 1.4(9) . .
C13 C16 C17 C18 -174.8(6) . .
C21 C16 C17 C22 -173.9(6) . .
C13 C16 C17 C22 9.8(9) . .
C16 C17 C18 C19 -3.0(11) . .
C22 C17 C18 C19 172.6(7) . .
C17 C18 C19 C20 2.6(13) . .
C18 C19 C20 C21 -0.9(12) . .
C19 C20 C21 C16 -0.5(12) . .
C17 C16 C21 C20 0.3(10) . .
C13 C16 C21 C20 176.7(6) . .
C18 C17 C22 O6 66.1(8) . .
C16 C17 C22 O6 -118.4(7) . .
C18 C17 C22 O7 -108.9(7) . .
C16 C17 C22 O7 66.6(8) . .
C28 C23 C24 C25 1.4(9) . .
C29 C23 C24 C25 -178.0(5) . .
C23 C24 C25 O12 -175.8(6) . .
C23 C24 C25 C26 0.5(9) . .
O12 C25 C26 C27 174.8(5) . .
C24 C25 C26 C27 -1.7(9) . .
C25 C26 C27 C28 1.1(8) . .
C25 C26 C27 C30 -179.6(5) . .
C26 C27 C28 C23 0.8(8) . .
C30 C27 C28 C23 -178.5(5) . .
C24 C23 C28 C27 -2.0(8) . .
C29 C23 C28 C27 177.4(5) . .
C24 C23 C29 O9 -177.9(5) . .
C28 C23 C29 O9 2.7(8) . .
C24 C23 C29 O8 1.8(8) . .
C28 C23 C29 O8 -177.6(5) . .
C26 C27 C30 O10 170.7(5) . .
C28 C27 C30 O10 -10.0(7) . .
C26 C27 C30 O11 -8.8(7) . .
C28 C27 C30 O11 170.5(5) . .
C32 C31 C31' O12 -109.0(9) . .
O12 C31 C31' C32 109.0(9) . .
C31' C31 C32 C33 -7(2) . .
O12 C31 C32 C33 -91.7(14) . .
C31' C31 C32 C37 -179.5(17) . .
O12 C31 C32 C37 96.1(12) . .
O12 C31 C32 C31' -84(2) . .
C31 C31' C32 C33 174.5(18) . .
O12 C31' C32 C33 -127.6(8) . .
C31 C31' C32 C37 1(2) . .
O12 C31' C32 C37 58.5(14) . .
O12 C31' C32 C31 57.9(17) . .
C37 C32 C33 C34 1.4(11) . .
C31 C32 C33 C34 -170.2(10) . .
C31' C32 C33 C34 -173.8(8) . .
C32 C33 C34 C35 -1.5(10) . .
C33 C34 C35 C36 0.1(9) . .
C33 C34 C35 C38 176.4(6) . .
C34 C35 C36 C37 1.2(9) . .
C38 C35 C36 C37 -175.1(6) . .
C33 C32 C37 C36 -0.1(11) . .
C31 C32 C37 C36 173.4(8) . .
C31' C32 C37 C36 173.1(10) . .
C35 C36 C37 C32 -1.2(11) . .
C34 C35 C38 C43 -134.0(6) . .
C36 C35 C38 C43 42.2(8) . .
C34 C35 C38 C39 40.5(8) . .
C36 C35 C38 C39 -143.4(6) . .
C43 C38 C39 C40 2.7(9) . .
C35 C38 C39 C40 -171.9(6) . .
C43 C38 C39 C44 -171.7(6) . .
C35 C38 C39 C44 13.7(9) . .
C38 C39 C40 C41 -3.3(11) . .
C44 C39 C40 C41 171.4(7) . .
C39 C40 C41 C42 0.7(12) . .
C40 C41 C42 C43 2.4(12) . .
C41 C42 C43 C38 -2.9(12) . .
C39 C38 C43 C42 0.3(10) . .
C35 C38 C43 C42 175.2(6) . .
C40 C39 C44 O13 -141.8(6) . .
C38 C39 C44 O13 32.8(9) . .
C40 C39 C44 O14 33.4(8) . .
C38 C39 C44 O14 -152.0(6) . .
N1 C47' C47 C48 -118(4) . .
C48 C47' C47 N1 118(4) . .
C47' C47 C48 O17 99(6) . .
N1 C47 C48 O17 5(4) . .
C47' C47 C48 O17 41(7) . 2_457
N1 C47 C48 O17 -53(3) . 2_457
N1 C47 C48 C47' -94(6) . .
C47 C47' C48 O17 -103(6) . .
N1 C47' C48 O17 -44(3) . .
N1 C47' C48 C47 59(6) . .
C47 C47' C48 O17 -143(6) . 2_457
N1 C47' C48 O17 -84.2(15) . 2_457
O2 C7 O1 Zn1 -29.3(7) . .
C1 C7 O1 Zn1 151.9(4) . .
O4 Zn1 O1 C7 174.0(4) 1_455 .
O14 Zn1 O1 C7 -77.2(4) 2_557 .
O16 Zn1 O1 C7 39.6(4) . .
Zn2 Zn1 O1 C7 2.5(5) . .
O1 C7 O2 Zn3 -11.6(10) . .
C1 C7 O2 Zn3 167.1(4) . .
O16 Zn3 O2 C7 30.0(7) . .
O15 Zn3 O2 C7 -141.3(7) . .
O7 Zn3 O2 C7 124.6(7) 2_566 .
O10 Zn3 O2 C7 109(3) 1_455 .
O15 Zn3 O2 C7 -61.6(7) 2_567 .
O4 C8 O3 Zn2 -28.7(7) . 1_655
C3 C8 O3 Zn2 151.7(3) . 1_655
O3 C8 O4 Zn1 3.7(7) . 1_655
C3 C8 O4 Zn1 -176.7(3) . 1_655
C6 C5 O5 C9 -7.8(9) . .
C4 C5 O5 C9 174.9(5) . .
C10 C9 O5 C5 179.7(5) . .
O7 C22 O6 Zn2 -10.4(11) . 2_566
C17 C22 O6 Zn2 175.4(4) . 2_566
O6 C22 O7 Zn3 -0.6(10) . 2_566
C17 C22 O7 Zn3 173.8(4) . 2_566
O9 C29 O8 Zn4 25.6(7) . .
C23 C29 O8 Zn4 -154.1(4) . .
O11 Zn4 O8 C29 178.9(4) 1_455 .
O15 Zn4 O8 C29 -30.7(5) . .
O1W Zn4 O8 C29 75.7(4) . .
O11 C30 O10 Zn3 15.7(10) . 1_655
C27 C30 O10 Zn3 -163.8(4) . 1_655
O10 C30 O11 Zn4 1.5(8) . 1_655
C27 C30 O11 Zn4 -179.0(3) . 1_655
C31' C31 O12 C25 78(2) . .
C32 C31 O12 C25 157.8(9) . .
C32 C31 O12 C31' 80(2) . .
C24 C25 O12 C31 -55.6(12) . .
C26 C25 O12 C31 128.0(10) . .
C24 C25 O12 C31' -24.3(11) . .
C26 C25 O12 C31' 159.3(8) . .
C32 C31' O12 C31 -64(2) . .
C31 C31' O12 C25 -116(2) . .
C32 C31' O12 C25 179.7(7) . .
O14 C44 O13 Zn2 1.6(8) . 2_557
C39 C44 O13 Zn2 176.4(4) . 2_557
O13 C44 O14 Zn1 39.7(9) . 2_557
C39 C44 O14 Zn1 -135.3(5) . 2_557
O8 Zn4 O15 Zn3 167.86(16) . .
O11 Zn4 O15 Zn3 -38.0(2) 1_455 .
O1W Zn4 O15 Zn3 65.36(19) . .
O8 Zn4 O15 Zn3 -75.4(2) . 2_567
O11 Zn4 O15 Zn3 78.8(2) 1_455 2_567
O1W Zn4 O15 Zn3 -177.88(17) . 2_567
O16 Zn3 O15 Zn4 100.9(9) . .
O2 Zn3 O15 Zn4 -139.32(19) . .
O7 Zn3 O15 Zn4 -52.35(19) 2_566 .
O10 Zn3 O15 Zn4 37.72(18) 1_455 .
O15 Zn3 O15 Zn4 127.4(2) 2_567 .
O16 Zn3 O15 Zn3 -26.5(10) . 2_567
O2 Zn3 O15 Zn3 93.32(17) . 2_567
O7 Zn3 O15 Zn3 -179.72(16) 2_566 2_567
O10 Zn3 O15 Zn3 -89.65(16) 1_455 2_567
O15 Zn3 O15 Zn3 0.0 2_567 2_567
N3 Zn2 O16 Zn1 -157.1(2) . .
O13 Zn2 O16 Zn1 11.5(2) 2_557 .
O6 Zn2 O16 Zn1 107.35(18) 2_566 .
O3 Zn2 O16 Zn1 -70.10(16) 1_455 .
N3 Zn2 O16 Zn3 77.4(3) . .
O13 Zn2 O16 Zn3 -114.0(3) 2_557 .
O6 Zn2 O16 Zn3 -18.1(3) 2_566 .
O3 Zn2 O16 Zn3 164.4(3) 1_455 .
Zn1 Zn2 O16 Zn3 -125.5(3) . .
O1 Zn1 O16 Zn2 -149.45(16) . .
O4 Zn1 O16 Zn2 66.00(19) 1_455 .
O14 Zn1 O16 Zn2 -36.9(2) 2_557 .
O1 Zn1 O16 Zn3 -15.4(3) . .
O4 Zn1 O16 Zn3 -159.94(19) 1_455 .
O14 Zn1 O16 Zn3 97.2(2) 2_557 .
Zn2 Zn1 O16 Zn3 134.1(3) . .
O15 Zn3 O16 Zn2 -130.4(8) . .
O2 Zn3 O16 Zn2 110.0(3) . .
O7 Zn3 O16 Zn2 22.8(3) 2_566 .
O10 Zn3 O16 Zn2 -66.9(2) 1_455 .
O15 Zn3 O16 Zn2 -156.4(2) 2_567 .
O15 Zn3 O16 Zn1 113.1(9) . .
O2 Zn3 O16 Zn1 -6.6(2) . .
O7 Zn3 O16 Zn1 -93.7(2) 2_566 .
O10 Zn3 O16 Zn1 176.5(2) 1_455 .
O15 Zn3 O16 Zn1 87.1(2) 2_567 .
C47 C48 O17 O17 -86(3) . 2_457
C47' C48 O17 O17 -56(3) . 2_457
C47 C48 O17 C48 -86(3) . 2_457
O17 C48 O17 C48 0.000(2) 2_457 2_457
C47' C48 O17 C48 -56(3) . 2_457
N3 C45 N1 N2 2.5(9) . .
N3 C45 N1 C47 -170.4(18) . .
N3 C45 N1 C47' 172.4(13) . .
C47' C47 N1 C45 -40(6) . .
C48 C47 N1 C45 72(3) . .
C47' C47 N1 N2 148(5) . .
C48 C47 N1 N2 -101(2) . .
C48 C47 N1 C47' 112(6) . .
C47 C47' N1 C45 152(5) . .
C48 C47' N1 C45 111.7(13) . .
C47 C47' N1 N2 -41(6) . .
C48 C47' N1 N2 -81.1(19) . .
C48 C47' N1 C47 -40(4) . .
N3 C46 N2 N1 -1.8(9) . .
C45 N1 N2 C46 -0.4(9) . .
C47 N1 N2 C46 174.7(13) . .
C47' N1 N2 C46 -168.7(15) . .
N2 C46 N3 C45 3.2(9) . .
N2 C46 N3 Zn2 176.5(5) . .
N1 C45 N3 C46 -3.4(9) . .
N1 C45 N3 Zn2 -177.1(5) . .
O13 Zn2 N3 C46 -107.1(6) 2_557 .
O16 Zn2 N3 C46 63.0(7) . .
O6 Zn2 N3 C46 161.2(6) 2_566 .
O3 Zn2 N3 C46 -22.1(6) 1_455 .
Zn1 Zn2 N3 C46 -8.6(11) . .
O13 Zn2 N3 C45 64.8(6) 2_557 .
O16 Zn2 N3 C45 -125.1(6) . .
O6 Zn2 N3 C45 -26.9(6) 2_566 .
O3 Zn2 N3 C45 149.8(6) 1_455 .
Zn1 Zn2 N3 C45 163.3(4) . .
